data_1546241
loop_
_publ_author_name
'Ye, Tzuen-Yang'
'Selvaraju, Manikandan'
'Sun, Chung-Ming'

_publ_section_title
;
 Cascade Synthesis of Benzimidazole-Linked Pyrroles via Copper Catalyzed
 Oxidative Cyclization and Ketonization.
;
_journal_issue 12
_journal_name_full 'Organic letters'
_journal_page_first 3103
_journal_page_last 3106
_journal_paper_doi 10.1021/acs.orglett.7b01224
_journal_volume 19
_journal_year 2017
_chemical_formula_sum 'C41 H34 F3 N3 O2'
_chemical_formula_weight 657.71
_space_group_crystal_system triclinic
_space_group_IT_number 2
_space_group_name_Hall '-P 1'
_space_group_name_H-M_alt 'P -1'
_symmetry_space_group_name_Hall '-P 1'
_symmetry_space_group_name_H-M 'P -1'
_atom_sites_solution_hydrogens geom
_audit_creation_method SHELXL-2014/6
_cell_angle_alpha 105.485(7)
_cell_angle_beta 106.870(7)
_cell_angle_gamma 99.403(8)
_cell_formula_units_Z 2
_cell_length_a 9.5081(13)
_cell_length_b 13.6271(19)
_cell_length_c 14.3689(19)
_cell_measurement_reflns_used 7005
_cell_measurement_temperature 100(2)
_cell_measurement_theta_max 26.1810
_cell_measurement_theta_min 2.2992
_cell_volume 1657.4(4)
_computing_cell_refinement 'SAINT V8.34A (Bruker AXS Inc., 2013)'
_computing_data_collection 'APEX2 (Bruker AXS, 2010)'
_computing_data_reduction 'SAINT V8.34A (Bruker AXS Inc., 2013)'
_computing_molecular_graphics 'SHELXTL (Sheldrick, 2008)'
_computing_publication_material SHELXTL
_computing_structure_refinement 'SHELXL-2014/6 (Sheldrick, 2014)'
_diffrn_ambient_temperature 100(2)
_diffrn_detector_area_resol_mean 8.3333
_diffrn_measured_fraction_theta_full 0.996
_diffrn_measured_fraction_theta_max 0.941
_diffrn_measurement_device_type 'Bruker APEX-II CCD'
_diffrn_measurement_method '\f and \w scans'
_diffrn_radiation_type MoK\a
_diffrn_radiation_wavelength 0.71073
_diffrn_reflns_av_R_equivalents 0.0551
_diffrn_reflns_av_unetI/netI 0.0561
_diffrn_reflns_Laue_measured_fraction_full 0.996
_diffrn_reflns_Laue_measured_fraction_max 0.941
_diffrn_reflns_limit_h_max 11
_diffrn_reflns_limit_h_min -11
_diffrn_reflns_limit_k_max 15
_diffrn_reflns_limit_k_min -17
_diffrn_reflns_limit_l_max 17
_diffrn_reflns_limit_l_min -18
_diffrn_reflns_number 24895
_diffrn_reflns_point_group_measured_fraction_full 0.996
_diffrn_reflns_point_group_measured_fraction_max 0.941
_diffrn_reflns_theta_full 25.242
_diffrn_reflns_theta_max 26.913
_diffrn_reflns_theta_min 1.571
_exptl_absorpt_coefficient_mu 0.093
_exptl_absorpt_correction_T_max 0.9484
_exptl_absorpt_correction_T_min 0.8600
_exptl_absorpt_correction_type multi-scan
_exptl_absorpt_process_details 'SADABS V2014/4 (Bruker AXS Inc.)'
_exptl_crystal_colour Yellow
_exptl_crystal_density_diffrn 1.318
_exptl_crystal_density_meas ?
_exptl_crystal_density_method 'not measured'
_exptl_crystal_description Tabullar
_exptl_crystal_F_000 688
_exptl_crystal_size_max 0.20
_exptl_crystal_size_mid 0.17
_exptl_crystal_size_min 0.07
_refine_diff_density_max 0.667
_refine_diff_density_min -0.485
_refine_diff_density_rms 0.059
_refine_ls_extinction_method none
_refine_ls_goodness_of_fit_ref 1.074
_refine_ls_hydrogen_treatment constr
_refine_ls_matrix_type full
_refine_ls_number_parameters 480
_refine_ls_number_reflns 6763
_refine_ls_number_restraints 132
_refine_ls_restrained_S_all 1.174
_refine_ls_R_factor_all 0.0665
_refine_ls_R_factor_gt 0.0483
_refine_ls_shift/su_max 0.013
_refine_ls_shift/su_mean 0.001
_refine_ls_structure_factor_coef Fsqd
_refine_ls_weighting_details 'w=1/[\s^2^(Fo^2^)+(0.0701P)^2^+0.1239P] where P=(Fo^2^+2Fc^2^)/3'
_refine_ls_weighting_scheme calc
_refine_ls_wR_factor_gt 0.1265
_refine_ls_wR_factor_ref 0.1394
_reflns_Friedel_coverage 0.000
_reflns_number_gt 5072
_reflns_number_total 6763
_reflns_threshold_expression 'I > 2\s(I)'
_cod_data_source_file ol7b01224_si_003.cif
_cod_data_source_block 160413lt_0m_a
_cod_depositor_comments
;
The following automatic conversions were performed:

'_exptl_crystal_density_meas' value 'not measured' was changed to '?'
- the value is perceived as not measured.

Automatic conversion script
Id: cif_fix_values 4973 2017-02-22 13:04:09Z antanas 

 Adding full bibliography for 1546241--1546242.cif.
;
_cod_database_code 1546241
_shelx_space_group_comment
;
The symmetry employed for this shelxl refinement is uniquely defined
by the following loop, which should always be used as a source of
symmetry information in preference to the above space-group names.
They are only intended as comments.
;
_shelxl_version_number 2014/6

loop_
_space_group_symop_operation_xyz
'x, y, z'
'-x, -y, -z'

loop_
_atom_site_label
_atom_site_type_symbol
_atom_site_fract_x
_atom_site_fract_y
_atom_site_fract_z
_atom_site_U_iso_or_equiv
_atom_site_adp_type
_atom_site_occupancy
_atom_site_site_symmetry_order
_atom_site_calc_flag
_atom_site_refinement_flags_posn
_atom_site_refinement_flags_adp
_atom_site_refinement_flags_occupancy
_atom_site_disorder_assembly
_atom_site_disorder_group
C1 C 0.18999(18) 0.33660(13) 0.22444(12) 0.0194(4) Uani 1 1 d . . . . .
C2 C 0.08368(18) 0.28155(13) 0.23120(12) 0.0215(4) Uani 1 1 d . . . . .
C3 C -0.04352(18) 0.21259(14) 0.23711(12) 0.0240(4) Uani 1 1 d . . . . .
C4 C -0.1870(2) 0.23206(16) 0.21218(14) 0.0355(5) Uani 1 1 d . . . . .
H4 H -0.2006 0.2932 0.1946 0.043 Uiso 1 1 calc R U . . .
C5 C -0.3097(2) 0.16206(19) 0.21303(16) 0.0475(6) Uani 1 1 d . . . . .
H5 H -0.4075 0.1751 0.1951 0.057 Uiso 1 1 calc R U . . .
C6 C -0.2912(3) 0.07398(19) 0.23960(16) 0.0512(6) Uani 1 1 d . . . . .
H6 H -0.3761 0.0265 0.2399 0.061 Uiso 1 1 calc R U . . .
C7 C -0.1502(3) 0.05477(16) 0.26571(16) 0.0456(6) Uani 1 1 d . . . . .
H7 H -0.1378 -0.0058 0.2847 0.055 Uiso 1 1 calc R U . . .
C8 C -0.0250(2) 0.12328(14) 0.26460(14) 0.0322(4) Uani 1 1 d . . . . .
H8 H 0.0723 0.1094 0.2824 0.039 Uiso 1 1 calc R U . . .
C9 C 0.31536(17) 0.40434(13) 0.20939(11) 0.0185(4) Uani 1 1 d . . . . .
C10 C 0.26130(18) 0.49258(13) 0.17659(12) 0.0199(4) Uani 1 1 d . . . . .
H10 H 0.1677 0.4744 0.1209 0.024 Uiso 1 1 calc R U . . .
C11 C 0.33777(17) 0.59528(13) 0.22160(12) 0.0185(3) Uani 1 1 d . . . . .
C12 C 0.51172(17) 0.56184(13) 0.34571(12) 0.0185(3) Uani 1 1 d . . . . .
C13 C 0.64470(17) 0.48765(13) 0.45139(12) 0.0186(3) Uani 1 1 d . . . . .
C14 C 0.74732(18) 0.46731(14) 0.52958(12) 0.0214(4) Uani 1 1 d . . . . .
H14 H 0.8269 0.5225 0.5836 0.026 Uiso 1 1 calc R U . . .
C15 C 0.72952(18) 0.36305(13) 0.52608(12) 0.0220(4) Uani 1 1 d . . . . .
H15 H 0.7987 0.3465 0.5785 0.026 Uiso 1 1 calc R U . . .
C16 C 0.61176(18) 0.28215(13) 0.44696(12) 0.0206(4) Uani 1 1 d . . . . .
C17 C 0.50582(17) 0.30250(13) 0.36889(12) 0.0195(4) Uani 1 1 d . . . . .
H17 H 0.4243 0.2476 0.3160 0.023 Uiso 1 1 calc R U . . .
C18 C 0.52523(17) 0.40652(13) 0.37216(12) 0.0182(3) Uani 1 1 d . . . . .
C19 C 0.59422(19) 0.17117(14) 0.44428(12) 0.0232(4) Uani 1 1 d . . . . .
C20 C 0.7158(2) 0.05102(15) 0.50558(17) 0.0379(5) Uani 1 1 d . . . . .
H20A H 0.6416 0.0306 0.5367 0.057 Uiso 1 1 calc R U . . .
H20B H 0.8165 0.0481 0.5463 0.057 Uiso 1 1 calc R U . . .
H20C H 0.6852 0.0024 0.4349 0.057 Uiso 1 1 calc R U . . .
C21 C 0.37027(18) 0.33958(13) 0.12719(12) 0.0204(4) Uani 1 1 d . . . . .
C22 C 0.48281(19) 0.39442(15) 0.10178(13) 0.0282(4) Uani 1 1 d . . . . .
H22 H 0.5265 0.4678 0.1374 0.034 Uiso 1 1 calc R U . . .
C23 C 0.5309(2) 0.34222(16) 0.02488(14) 0.0351(5) Uani 1 1 d . . . . .
H23 H 0.6069 0.3800 0.0074 0.042 Uiso 1 1 calc R U . . .
C24 C 0.4685(2) 0.23510(17) -0.02654(14) 0.0358(5) Uani 1 1 d . . . . .
H24 H 0.5020 0.1993 -0.0791 0.043 Uiso 1 1 calc R U . . .
C25 C 0.3577(2) 0.18038(16) -0.00150(14) 0.0356(5) Uani 1 1 d . . . . .
H25 H 0.3154 0.1068 -0.0365 0.043 Uiso 1 1 calc R U . . .
C26 C 0.3074(2) 0.23287(14) 0.07517(13) 0.0279(4) Uani 1 1 d . . . . .
H26 H 0.2299 0.1952 0.0915 0.034 Uiso 1 1 calc R U . . .
C27 C 0.28635(17) 0.67977(13) 0.18457(12) 0.0195(4) Uani 1 1 d . . . . .
C28 C 0.34761(19) 0.78460(13) 0.24902(13) 0.0232(4) Uani 1 1 d . . . . .
H28 H 0.4195 0.8003 0.3161 0.028 Uiso 1 1 calc R U . . .
C29 C 0.30568(19) 0.86637(14) 0.21710(13) 0.0249(4) Uani 1 1 d . . . . .
H29 H 0.3483 0.9373 0.2620 0.030 Uiso 1 1 calc R U . . .
C30 C 0.20085(19) 0.84364(14) 0.11897(13) 0.0235(4) Uani 1 1 d . . . . .
C31 C 0.13760(19) 0.73994(14) 0.05372(13) 0.0238(4) Uani 1 1 d . . . . .
H31 H 0.0656 0.7247 -0.0132 0.029 Uiso 1 1 calc R U . . .
C32 C 0.17962(18) 0.65867(13) 0.08633(12) 0.0210(4) Uani 1 1 d . . . . .
H32 H 0.1355 0.5878 0.0415 0.025 Uiso 1 1 calc R U . . .
C34 C 0.74250(18) 0.68443(13) 0.49161(12) 0.0215(4) Uani 1 1 d . . . . .
H34A H 0.7601 0.7000 0.5660 0.026 Uiso 1 1 calc R U . . .
H34B H 0.6993 0.7395 0.4700 0.026 Uiso 1 1 calc R U . . .
C35 C 0.89488(18) 0.68776(14) 0.47419(13) 0.0252(4) Uani 1 1 d . . . . .
H35A H 0.9663 0.7577 0.5169 0.030 Uiso 1 1 calc R U . . .
H35B H 0.9388 0.6339 0.4980 0.030 Uiso 1 1 calc R U . . .
C36 C 0.88176(17) 0.66830(14) 0.36300(13) 0.0233(4) Uani 1 1 d . . . . .
C37 C 0.8542(2) 0.75611(15) 0.31995(14) 0.0310(4) Uani 1 1 d . . . . .
H37A H 0.9164 0.8247 0.3728 0.037 Uiso 1 1 calc R U . . .
H37B H 0.7457 0.7564 0.3037 0.037 Uiso 1 1 calc R U . . .
C38 C 0.8945(2) 0.74339(16) 0.22239(14) 0.0363(5) Uani 1 1 d . . . . .
H38A H 0.8566 0.7932 0.1887 0.044 Uiso 1 1 calc R U . . .
H38B H 1.0065 0.7601 0.2411 0.044 Uiso 1 1 calc R U . . .
C39 C 0.8237(2) 0.63123(16) 0.14824(14) 0.0366(5) Uani 1 1 d . . . . .
H39A H 0.7119 0.6142 0.1306 0.044 Uiso 1 1 calc R U . . .
H39B H 0.8453 0.6249 0.0838 0.044 Uiso 1 1 calc R U . . .
C40 C 0.8869(2) 0.55392(16) 0.19589(14) 0.0340(5) Uani 1 1 d . . . . .
H40A H 0.8217 0.4816 0.1550 0.041 Uiso 1 1 calc R U . . .
H40B H 0.9903 0.5562 0.1934 0.041 Uiso 1 1 calc R U . . .
C41 C 0.89425(18) 0.57835(15) 0.30591(13) 0.0272(4) Uani 1 1 d . . . . .
H41 H 0.9089 0.5255 0.3367 0.033 Uiso 1 1 calc R U . . .
C33 C 0.1523(6) 0.9329(5) 0.0859(4) 0.0318(8) Uani 0.713(4) 1 d D U P A 1
F1 F 0.2422(3) 1.0264(3) 0.1467(3) 0.0619(10) Uani 0.713(4) 1 d D U P A 1
F2 F 0.0148(2) 0.93668(17) 0.0908(2) 0.0661(7) Uani 0.713(4) 1 d D U P A 1
F3 F 0.1381(5) 0.9194(2) -0.01021(15) 0.0710(9) Uani 0.713(4) 1 d D U P A 1
C33' C 0.1694(16) 0.9258(13) 0.0779(11) 0.0435(18) Uani 0.287(4) 1 d D U P A 2
F1' F 0.1869(10) 1.0166(7) 0.1461(6) 0.0584(18) Uani 0.287(4) 1 d D U P A 2
F2' F 0.0338(8) 0.9075(5) 0.0092(6) 0.079(2) Uani 0.287(4) 1 d D U P A 2
F3' F 0.2603(8) 0.9564(5) 0.0270(5) 0.0635(14) Uani 0.287(4) 1 d D U P A 2
N1 N 0.44356(14) 0.45517(10) 0.30868(10) 0.0180(3) Uani 1 1 d . . . . .
N2 N 0.63376(14) 0.58162(10) 0.43371(10) 0.0188(3) Uani 1 1 d . . . . .
N3 N 0.47141(14) 0.63386(11) 0.30832(10) 0.0204(3) Uani 1 1 d . . . . .
O1 O 0.47972(14) 0.09997(10) 0.39379(9) 0.0322(3) Uani 1 1 d . . . . .
O2 O 0.72181(13) 0.15713(10) 0.50389(10) 0.0304(3) Uani 1 1 d . . . . .

loop_
_atom_site_aniso_label
_atom_site_aniso_U_11
_atom_site_aniso_U_22
_atom_site_aniso_U_33
_atom_site_aniso_U_23
_atom_site_aniso_U_13
_atom_site_aniso_U_12
C1 0.0187(8) 0.0202(9) 0.0172(8) 0.0043(7) 0.0047(7) 0.0056(7)
C2 0.0212(8) 0.0236(10) 0.0170(8) 0.0044(7) 0.0054(7) 0.0049(7)
C3 0.0229(9) 0.0257(10) 0.0177(8) 0.0012(7) 0.0085(7) -0.0015(7)
C4 0.0262(10) 0.0449(13) 0.0330(10) 0.0076(9) 0.0138(8) 0.0061(9)
C5 0.0272(11) 0.0624(16) 0.0436(12) 0.0015(11) 0.0203(10) -0.0002(10)
C6 0.0447(13) 0.0506(15) 0.0449(12) -0.0046(11) 0.0317(11) -0.0174(11)
C7 0.0671(15) 0.0263(11) 0.0431(12) 0.0054(9) 0.0336(12) -0.0038(11)
C8 0.0377(11) 0.0273(11) 0.0310(10) 0.0068(8) 0.0167(9) 0.0031(9)
C9 0.0149(7) 0.0198(9) 0.0173(8) 0.0043(7) 0.0037(6) 0.0018(7)
C10 0.0170(8) 0.0232(9) 0.0194(8) 0.0073(7) 0.0057(7) 0.0055(7)
C11 0.0178(8) 0.0216(9) 0.0180(8) 0.0067(7) 0.0084(7) 0.0059(7)
C12 0.0158(8) 0.0203(9) 0.0179(8) 0.0041(7) 0.0068(7) 0.0024(7)
C13 0.0166(8) 0.0212(9) 0.0196(8) 0.0065(7) 0.0093(7) 0.0045(7)
C14 0.0171(8) 0.0252(10) 0.0196(8) 0.0067(7) 0.0052(7) 0.0033(7)
C15 0.0200(8) 0.0271(10) 0.0204(8) 0.0096(7) 0.0067(7) 0.0077(7)
C16 0.0196(8) 0.0232(9) 0.0215(8) 0.0084(7) 0.0094(7) 0.0063(7)
C17 0.0159(8) 0.0222(9) 0.0189(8) 0.0053(7) 0.0062(7) 0.0034(7)
C18 0.0155(8) 0.0229(9) 0.0176(8) 0.0070(7) 0.0072(7) 0.0054(7)
C19 0.0234(9) 0.0259(10) 0.0211(8) 0.0091(8) 0.0081(7) 0.0059(8)
C20 0.0385(11) 0.0275(11) 0.0528(13) 0.0223(10) 0.0128(10) 0.0127(9)
C21 0.0177(8) 0.0250(10) 0.0181(8) 0.0073(7) 0.0046(7) 0.0071(7)
C22 0.0223(9) 0.0306(11) 0.0276(9) 0.0036(8) 0.0106(7) 0.0031(8)
C23 0.0238(9) 0.0481(13) 0.0321(10) 0.0077(9) 0.0149(8) 0.0062(9)
C24 0.0365(10) 0.0453(13) 0.0276(10) 0.0049(9) 0.0161(9) 0.0191(10)
C25 0.0465(12) 0.0266(11) 0.0317(10) 0.0029(8) 0.0158(9) 0.0119(9)
C26 0.0329(10) 0.0251(10) 0.0281(9) 0.0088(8) 0.0133(8) 0.0088(8)
C27 0.0168(8) 0.0234(9) 0.0199(8) 0.0072(7) 0.0094(7) 0.0043(7)
C28 0.0228(8) 0.0227(10) 0.0215(8) 0.0056(7) 0.0068(7) 0.0038(7)
C29 0.0275(9) 0.0204(9) 0.0248(9) 0.0049(7) 0.0094(7) 0.0046(7)
C30 0.0225(8) 0.0242(10) 0.0268(9) 0.0097(8) 0.0108(7) 0.0075(7)
C31 0.0220(8) 0.0274(10) 0.0224(9) 0.0089(8) 0.0076(7) 0.0065(8)
C32 0.0195(8) 0.0205(9) 0.0222(8) 0.0059(7) 0.0084(7) 0.0030(7)
C34 0.0203(8) 0.0204(9) 0.0182(8) 0.0033(7) 0.0049(7) -0.0006(7)
C35 0.0186(8) 0.0283(10) 0.0244(9) 0.0077(8) 0.0055(7) 0.0004(7)
C36 0.0140(8) 0.0292(10) 0.0255(9) 0.0099(8) 0.0066(7) 0.0019(7)
C37 0.0308(10) 0.0321(11) 0.0330(10) 0.0141(9) 0.0137(8) 0.0062(8)
C38 0.0344(11) 0.0452(13) 0.0357(11) 0.0218(10) 0.0159(9) 0.0066(9)
C39 0.0300(10) 0.0533(14) 0.0274(10) 0.0148(10) 0.0130(8) 0.0055(9)
C40 0.0237(9) 0.0431(12) 0.0316(10) 0.0052(9) 0.0131(8) 0.0050(9)
C41 0.0181(8) 0.0320(11) 0.0320(10) 0.0118(8) 0.0091(7) 0.0051(8)
C33 0.0418(17) 0.0250(16) 0.0295(15) 0.0097(13) 0.0095(12) 0.0157(13)
F1 0.0616(17) 0.0260(12) 0.0697(16) 0.0243(10) -0.0170(14) -0.0042(13)
F2 0.0535(12) 0.0567(14) 0.113(2) 0.0476(13) 0.0349(12) 0.0383(10)
F3 0.148(3) 0.0542(15) 0.0306(10) 0.0250(10) 0.0325(14) 0.0595(18)
C33' 0.055(3) 0.033(3) 0.042(3) 0.013(2) 0.011(2) 0.018(3)
F1' 0.101(4) 0.038(3) 0.035(3) 0.002(2) 0.019(3) 0.043(3)
F2' 0.066(3) 0.046(3) 0.089(4) 0.032(3) -0.030(3) 0.009(3)
F3' 0.098(3) 0.051(3) 0.075(3) 0.045(2) 0.049(3) 0.032(3)
N1 0.0155(6) 0.0185(8) 0.0181(7) 0.0060(6) 0.0040(6) 0.0028(6)
N2 0.0152(7) 0.0194(8) 0.0190(7) 0.0054(6) 0.0043(6) 0.0018(6)
N3 0.0179(7) 0.0220(8) 0.0207(7) 0.0074(6) 0.0060(6) 0.0043(6)
O1 0.0320(7) 0.0252(7) 0.0335(7) 0.0118(6) 0.0046(6) 0.0014(6)
O2 0.0264(7) 0.0269(7) 0.0393(7) 0.0168(6) 0.0074(6) 0.0085(6)

loop_
_atom_type_symbol
_atom_type_description
_atom_type_scat_dispersion_real
_atom_type_scat_dispersion_imag
_atom_type_scat_source
C C 0.0033 0.0016 'International Tables Vol C Tables 4.2.6.8 and 6.1.1.4'
H H 0.0000 0.0000 'International Tables Vol C Tables 4.2.6.8 and 6.1.1.4'
N N 0.0061 0.0033 'International Tables Vol C Tables 4.2.6.8 and 6.1.1.4'
O O 0.0106 0.0060 'International Tables Vol C Tables 4.2.6.8 and 6.1.1.4'
F F 0.0171 0.0103 'International Tables Vol C Tables 4.2.6.8 and 6.1.1.4'

loop_
_geom_angle_atom_site_label_1
_geom_angle_atom_site_label_2
_geom_angle_atom_site_label_3
_geom_angle
C2 C1 C9 176.33(16)
C1 C2 C3 178.22(18)
C4 C3 C8 119.28(16)
C4 C3 C2 120.60(17)
C8 C3 C2 120.08(15)
C5 C4 C3 119.9(2)
C5 C4 H4 120.1
C3 C4 H4 120.1
C6 C5 C4 120.7(2)
C6 C5 H5 119.7
C4 C5 H5 119.7
C7 C6 C5 119.97(18)
C7 C6 H6 120.0
C5 C6 H6 120.0
C6 C7 C8 120.6(2)
C6 C7 H7 119.7
C8 C7 H7 119.7
C7 C8 C3 119.56(19)
C7 C8 H8 120.2
C3 C8 H8 120.2
N1 C9 C1 109.54(12)
N1 C9 C10 106.56(12)
C1 C9 C10 109.66(13)
N1 C9 C21 110.09(12)
C1 C9 C21 111.31(13)
C10 C9 C21 109.57(12)
C11 C10 C9 124.05(15)
C11 C10 H10 118.0
C9 C10 H10 118.0
C10 C11 N3 124.01(15)
C10 C11 C27 123.00(15)
N3 C11 C27 112.97(14)
N3 C12 N2 124.17(15)
N3 C12 N1 128.37(15)
N2 C12 N1 107.46(14)
C14 C13 N2 130.70(15)
C14 C13 C18 121.54(15)
N2 C13 C18 107.75(14)
C13 C14 C15 117.39(15)
C13 C14 H14 121.3
C15 C14 H14 121.3
C14 C15 C16 121.19(15)
C14 C15 H15 119.4
C16 C15 H15 119.4
C15 C16 C17 121.66(16)
C15 C16 C19 120.56(15)
C17 C16 C19 117.77(15)
C18 C17 C16 116.86(15)
C18 C17 H17 121.6
C16 C17 H17 121.6
C17 C18 N1 132.55(15)
C17 C18 C13 121.33(15)
N1 C18 C13 106.12(14)
O1 C19 O2 123.00(16)
O1 C19 C16 124.95(15)
O2 C19 C16 112.05(14)
O2 C20 H20A 109.5
O2 C20 H20B 109.5
H20A C20 H20B 109.5
O2 C20 H20C 109.5
H20A C20 H20C 109.5
H20B C20 H20C 109.5
C26 C21 C22 119.54(15)
C26 C21 C9 123.02(14)
C22 C21 C9 117.35(15)
C23 C22 C21 120.23(17)
C23 C22 H22 119.9
C21 C22 H22 119.9
C24 C23 C22 120.08(17)
C24 C23 H23 120.0
C22 C23 H23 120.0
C25 C24 C23 119.97(16)
C25 C24 H24 120.0
C23 C24 H24 120.0
C24 C25 C26 120.20(18)
C24 C25 H25 119.9
C26 C25 H25 119.9
C21 C26 C25 119.97(16)
C21 C26 H26 120.0
C25 C26 H26 120.0
C28 C27 C32 118.22(15)
C28 C27 C11 119.20(14)
C32 C27 C11 122.57(15)
C29 C28 C27 121.34(16)
C29 C28 H28 119.3
C27 C28 H28 119.3
C28 C29 C30 119.42(16)
C28 C29 H29 120.3
C30 C29 H29 120.3
C31 C30 C29 120.30(16)
C31 C30 C33' 118.0(6)
C29 C30 C33' 121.2(6)
C31 C30 C33 120.6(2)
C29 C30 C33 119.1(2)
C32 C31 C30 119.93(16)
C32 C31 H31 120.0
C30 C31 H31 120.0
C31 C32 C27 120.79(16)
C31 C32 H32 119.6
C27 C32 H32 119.6
N2 C34 C35 111.55(13)
N2 C34 H34A 109.3
C35 C34 H34A 109.3
N2 C34 H34B 109.3
C35 C34 H34B 109.3
H34A C34 H34B 108.0
C36 C35 C34 113.75(13)
C36 C35 H35A 108.8
C34 C35 H35A 108.8
C36 C35 H35B 108.8
C34 C35 H35B 108.8
H35A C35 H35B 107.7
C41 C36 C35 121.45(16)
C41 C36 C37 121.51(15)
C35 C36 C37 117.04(15)
C36 C37 C38 111.75(15)
C36 C37 H37A 109.3
C38 C37 H37A 109.3
C36 C37 H37B 109.3
C38 C37 H37B 109.3
H37A C37 H37B 107.9
C39 C38 C37 110.15(15)
C39 C38 H38A 109.6
C37 C38 H38A 109.6
C39 C38 H38B 109.6
C37 C38 H38B 109.6
H38A C38 H38B 108.1
C40 C39 C38 110.64(16)
C40 C39 H39A 109.5
C38 C39 H39A 109.5
C40 C39 H39B 109.5
C38 C39 H39B 109.5
H39A C39 H39B 108.1
C41 C40 C39 111.86(15)
C41 C40 H40A 109.2
C39 C40 H40A 109.2
C41 C40 H40B 109.2
C39 C40 H40B 109.2
H40A C40 H40B 107.9
C36 C41 C40 124.76(17)
C36 C41 H41 117.6
C40 C41 H41 117.6
F3 C33 F1 110.9(5)
F3 C33 F2 105.5(4)
F1 C33 F2 104.7(4)
F3 C33 C30 111.7(4)
F1 C33 C30 113.1(4)
F2 C33 C30 110.6(4)
F1' C33' F2' 104.0(13)
F1' C33' F3' 100.3(12)
F2' C33' F3' 100.9(12)
F1' C33' C30 115.4(12)
F2' C33' C30 117.3(12)
F3' C33' C30 116.5(11)
C12 N1 C18 109.44(13)
C12 N1 C9 122.18(13)
C18 N1 C9 127.98(13)
C12 N2 C13 109.22(13)
C12 N2 C34 124.22(14)
C13 N2 C34 126.25(13)
C12 N3 C11 113.57(14)
C19 O2 C20 116.01(14)

loop_
_geom_bond_atom_site_label_1
_geom_bond_atom_site_label_2
_geom_bond_distance
C1 C2 1.201(2)
C1 C9 1.489(2)
C2 C3 1.444(2)
C3 C4 1.394(2)
C3 C8 1.398(3)
C4 C5 1.386(3)
C4 H4 0.9500
C5 C6 1.375(3)
C5 H5 0.9500
C6 C7 1.371(3)
C6 H6 0.9500
C7 C8 1.395(3)
C7 H7 0.9500
C8 H8 0.9500
C9 N1 1.479(2)
C9 C10 1.515(2)
C9 C21 1.549(2)
C10 C11 1.348(2)
C10 H10 0.9500
C11 N3 1.399(2)
C11 C27 1.486(2)
C12 N3 1.298(2)
C12 N2 1.372(2)
C12 N1 1.377(2)
C13 C14 1.382(2)
C13 N2 1.385(2)
C13 C18 1.406(2)
C14 C15 1.388(2)
C14 H14 0.9500
C15 C16 1.396(2)
C15 H15 0.9500
C16 C17 1.397(2)
C16 C19 1.483(2)
C17 C18 1.385(2)
C17 H17 0.9500
C18 N1 1.398(2)
C19 O1 1.214(2)
C19 O2 1.342(2)
C20 O2 1.445(2)
C20 H20A 0.9800
C20 H20B 0.9800
C20 H20C 0.9800
C21 C26 1.381(2)
C21 C22 1.396(2)
C22 C23 1.384(2)
C22 H22 0.9500
C23 C24 1.384(3)
C23 H23 0.9500
C24 C25 1.379(3)
C24 H24 0.9500
C25 C26 1.397(2)
C25 H25 0.9500
C26 H26 0.9500
C27 C28 1.395(2)
C27 C32 1.401(2)
C28 C29 1.387(2)
C28 H28 0.9500
C29 C30 1.388(2)
C29 H29 0.9500
C30 C31 1.387(2)
C30 C33' 1.432(19)
C30 C33 1.511(7)
C31 C32 1.385(2)
C31 H31 0.9500
C32 H32 0.9500
C34 N2 1.459(2)
C34 C35 1.536(2)
C34 H34A 0.9900
C34 H34B 0.9900
C35 C36 1.512(2)
C35 H35A 0.9900
C35 H35B 0.9900
C36 C41 1.325(2)
C36 C37 1.512(2)
C37 C38 1.532(2)
C37 H37A 0.9900
C37 H37B 0.9900
C38 C39 1.517(3)
C38 H38A 0.9900
C38 H38B 0.9900
C39 C40 1.514(3)
C39 H39A 0.9900
C39 H39B 0.9900
C40 C41 1.504(2)
C40 H40A 0.9900
C40 H40B 0.9900
C41 H41 0.9500
C33 F3 1.306(5)
C33 F1 1.317(5)
C33 F2 1.337(5)
C33' F1' 1.308(14)
C33' F2' 1.313(15)
C33' F3' 1.367(15)
